data_7118249
loop_
_publ_author_name
'Zhu, Xu'
'Chiba, Shunsuke'

_publ_section_title
;
 Construction of 1-pyrroline skeletons by Lewis acid-mediated conjugate
 addition of vinyl azides.
;
_journal_issue 12
_journal_name_full 'Chemical communications (Cambridge, England)'
_journal_page_first 2473
_journal_page_last 2476
_journal_paper_doi 10.1039/c5cc10299e
_journal_volume 52
_journal_year 2016
_chemical_formula_sum 'C31 H24 N2 O2'
_chemical_formula_weight 456.52
_space_group_crystal_system triclinic
_space_group_IT_number 2
_space_group_name_Hall '-P 1'
_space_group_name_H-M_alt 'P -1'
_symmetry_space_group_name_Hall '-P 1'
_symmetry_space_group_name_H-M 'P -1'
_atom_sites_solution_hydrogens geom
_audit_update_record
;
2015-12-15 deposited with the CCDC.
2016-01-04 downloaded from the CCDC.
;
_cell_angle_alpha 74.104(3)
_cell_angle_beta 80.112(3)
_cell_angle_gamma 71.016(3)
_cell_formula_units_Z 2
_cell_length_a 9.3650(9)
_cell_length_b 11.4265(10)
_cell_length_c 11.9971(11)
_cell_measurement_reflns_used 2871
_cell_measurement_temperature 103.(2)
_cell_measurement_theta_max 24.9030
_cell_measurement_theta_min 2.3004
_cell_volume 1162.72(19)
_computing_cell_refinement 'SAINT V8.34A (Bruker AXS Inc., 2013)'
_computing_data_collection 'APEX2 (Bruker AXS Inc., 2014)'
_computing_data_reduction 'SAINT V8.34A (Bruker AXS Inc., 2013)'
_computing_molecular_graphics 'XP (Bruker AXS Inc., 2014)'
_computing_publication_material 'APEX2 (Bruker AXS Inc., 2014)'
_computing_structure_refinement 'SHELXL-2014/6 (Sheldrick, 2014)'
_diffrn_ambient_temperature 103.(2)
_diffrn_detector_area_resol_mean 8.3333
_diffrn_measured_fraction_theta_full 0.995
_diffrn_measured_fraction_theta_max 0.995
_diffrn_measurement_device_type 'CCD area detector'
_diffrn_measurement_method 'phi and omega scans'
_diffrn_radiation_monochromator graphite
_diffrn_radiation_type MoK\a
_diffrn_radiation_wavelength 0.71073
_diffrn_reflns_av_R_equivalents 0.0658
_diffrn_reflns_av_unetI/netI 0.0748
_diffrn_reflns_limit_h_max 12
_diffrn_reflns_limit_h_min -12
_diffrn_reflns_limit_k_max 15
_diffrn_reflns_limit_k_min -15
_diffrn_reflns_limit_l_max 16
_diffrn_reflns_limit_l_min -15
_diffrn_reflns_number 18124
_diffrn_reflns_theta_full 28.32
_diffrn_reflns_theta_max 28.32
_diffrn_reflns_theta_min 1.94
_diffrn_source 'fine-focus sealed tube'
_exptl_absorpt_coefficient_mu 0.082
_exptl_absorpt_correction_T_max 0.99
_exptl_absorpt_correction_T_min 0.87
_exptl_absorpt_correction_type multi-scan
_exptl_absorpt_process_details 'SADABS V2014/4 (Bruker AXS Inc.)'
_exptl_crystal_colour 'light yellow'
_exptl_crystal_density_diffrn 1.304
_exptl_crystal_density_method 'not measured'
_exptl_crystal_description plate
_exptl_crystal_F_000 480
_exptl_crystal_size_max 0.280
_exptl_crystal_size_mid 0.160
_exptl_crystal_size_min 0.120
_refine_diff_density_max 0.291
_refine_diff_density_min -0.235
_refine_ls_extinction_method none
_refine_ls_goodness_of_fit_ref 1.023
_refine_ls_hydrogen_treatment constr
_refine_ls_matrix_type full
_refine_ls_number_parameters 316
_refine_ls_number_reflns 5770
_refine_ls_number_restraints 0
_refine_ls_restrained_S_all 1.023
_refine_ls_R_factor_all 0.0818
_refine_ls_R_factor_gt 0.0502
_refine_ls_shift/su_max 0.000
_refine_ls_shift/su_mean 0.000
_refine_ls_structure_factor_coef Fsqd
_refine_ls_weighting_details 'w=1/[\s^2^(Fo^2^)+(0.0354P)^2^+0.3193P] where P=(Fo^2^+2Fc^2^)/3'
_refine_ls_weighting_scheme calc
_refine_ls_wR_factor_gt 0.1027
_refine_ls_wR_factor_ref 0.1209
_reflns_number_gt 3976
_reflns_number_total 5770
_reflns_threshold_expression 'I > 2\s(I)'
_cod_data_source_file c5cc10299e2.cif
_cod_data_source_block I
_cod_depositor_comments 'Adding full bibliography for 7118247--7118254.cif.'
_cod_database_code 7118249

loop_
_space_group_symop_operation_xyz
'x, y, z'
'-x, -y, -z'

loop_
_atom_site_type_symbol
_atom_site_label
_atom_site_fract_x
_atom_site_fract_y
_atom_site_fract_z
_atom_site_U_iso_or_equiv
_atom_site_adp_type
_atom_site_calc_flag
_atom_site_refinement_flags_adp
_atom_site_refinement_flags_posn
_atom_site_occupancy
C C1 0.24571(19) 0.11954(16) 0.59123(15) 0.0216(4) Uani d . . 1
H H1 0.2946 0.0519 0.6512 0.026 Uiso calc U R 1
C C2 0.1566(2) 0.09809(18) 0.52201(16) 0.0270(4) Uani d . . 1
H H2 0.1455 0.0157 0.5341 0.032 Uiso calc U R 1
C C3 0.0840(2) 0.19676(18) 0.43543(16) 0.0277(4) Uani d . . 1
H H3 0.0231 0.1818 0.3883 0.033 Uiso calc U R 1
C C4 0.0996(2) 0.31694(18) 0.41717(15) 0.0264(4) Uani d . . 1
H H4 0.0492 0.3844 0.3578 0.032 Uiso calc U R 1
C C5 0.18904(18) 0.33907(17) 0.48583(14) 0.0207(4) Uani d . . 1
H H5 0.1995 0.4218 0.4734 0.025 Uiso calc U R 1
C C6 0.26354(17) 0.24020(15) 0.57292(13) 0.0157(3) Uani d . . 1
C C7 0.35945(17) 0.26349(15) 0.64577(13) 0.0155(3) Uani d . . 1
C C8 0.39924(19) 0.38586(15) 0.61893(15) 0.0204(4) Uani d . . 1
H H8A 0.3072 0.4587 0.6235 0.025 Uiso calc U R 1
H H8B 0.4533 0.4017 0.5403 0.025 Uiso calc U R 1
C C9 0.50226(17) 0.36495(15) 0.71317(14) 0.0162(3) Uani d . . 1
H H9 0.4563 0.4304 0.7601 0.019 Uiso calc U R 1
C C10 0.66296(18) 0.36638(14) 0.66662(14) 0.0158(3) Uani d . . 1
C C11 0.75624(18) 0.38921(15) 0.74334(13) 0.0155(3) Uani d . . 1
C C12 0.91161(18) 0.32544(16) 0.73796(14) 0.0194(4) Uani d . . 1
H H12 0.9547 0.2708 0.6861 0.023 Uiso calc U R 1
C C13 1.00239(19) 0.34220(17) 0.80855(15) 0.0223(4) Uani d . . 1
H H13 1.1071 0.2962 0.8073 0.027 Uiso calc U R 1
C C14 0.9412(2) 0.42563(16) 0.88088(15) 0.0226(4) Uani d . . 1
H H14 1.0045 0.4378 0.9281 0.027 Uiso calc U R 1
C C15 0.7873(2) 0.49181(16) 0.88472(15) 0.0224(4) Uani d . . 1
H H15 0.7456 0.5502 0.9333 0.027 Uiso calc U R 1
C C16 0.69487(19) 0.47177(15) 0.81689(14) 0.0187(4) Uani d . . 1
H H16 0.5893 0.5148 0.8209 0.022 Uiso calc U R 1
C C17 0.50305(17) 0.22857(14) 0.79185(13) 0.0144(3) Uani d . . 1
C C18 0.42143(18) 0.24364(15) 0.91342(14) 0.0158(3) Uani d . . 1
C C19 0.65057(18) 0.09175(15) 0.94492(14) 0.0154(3) Uani d . . 1
C C20 0.65227(17) 0.12896(14) 0.82377(13) 0.0146(3) Uani d . . 1
C C21 0.77365(18) 0.06903(15) 0.75562(15) 0.0191(4) Uani d . . 1
H H21 0.7747 0.0916 0.6732 0.023 Uiso calc U R 1
C C22 0.89485(19) -0.02544(16) 0.81025(15) 0.0222(4) Uani d . . 1
H H22 0.9804 -0.0659 0.7646 0.027 Uiso calc U R 1
C C23 0.89100(19) -0.06053(16) 0.93072(15) 0.0219(4) Uani d . . 1
H H23 0.974 -0.1254 0.9663 0.026 Uiso calc U R 1
C C24 0.76826(18) -0.00282(15) 1.00069(15) 0.0190(4) Uani d . . 1
H H24 0.7655 -0.0274 1.0832 0.023 Uiso calc U R 1
C C25 0.47221(18) 0.14797(16) 1.12051(13) 0.0180(3) Uani d . . 1
H H25A 0.4923 0.0561 1.1577 0.022 Uiso calc U R 1
H H25B 0.3618 0.1887 1.1331 0.022 Uiso calc U R 1
C C26 0.55454(17) 0.20410(15) 1.18062(14) 0.0155(3) Uani d . . 1
C C27 0.66121(18) 0.26619(16) 1.12264(15) 0.0200(4) Uani d . . 1
H H27 0.683 0.2771 1.0408 0.024 Uiso calc U R 1
C C28 0.73617(19) 0.31241(16) 1.18346(16) 0.0240(4) Uani d . . 1
H H28 0.8081 0.3553 1.1428 0.029 Uiso calc U R 1
C C29 0.70657(19) 0.29636(16) 1.30278(16) 0.0245(4) Uani d . . 1
H H29 0.759 0.3268 1.3444 0.029 Uiso calc U R 1
C C30 0.5994(2) 0.23523(17) 1.36139(15) 0.0253(4) Uani d . . 1
H H30 0.5779 0.2243 1.4433 0.03 Uiso calc U R 1
C C31 0.52394(19) 0.19024(16) 1.30045(14) 0.0214(4) Uani d . . 1
H H31 0.4502 0.1493 1.341 0.026 Uiso calc U R 1
N N1 0.41399(14) 0.17957(12) 0.73559(11) 0.0151(3) Uani d . . 1
N N2 0.51405(14) 0.16253(12) 0.99621(11) 0.0159(3) Uani d . . 1
O O1 0.71635(13) 0.34366(11) 0.57203(10) 0.0227(3) Uani d . . 1
O O2 0.29708(13) 0.31741(11) 0.93077(10) 0.0220(3) Uani d . . 1

loop_
_atom_site_aniso_label
_atom_site_aniso_U_11
_atom_site_aniso_U_22
_atom_site_aniso_U_33
_atom_site_aniso_U_12
_atom_site_aniso_U_13
_atom_site_aniso_U_23
C1 0.0221(9) 0.0211(9) 0.0215(9) -0.0040(7) -0.0070(7) -0.0049(7)
C2 0.0277(10) 0.0257(10) 0.0336(11) -0.0087(8) -0.0104(8) -0.0108(8)
C3 0.0226(9) 0.0392(11) 0.0269(10) -0.0079(8) -0.0087(8) -0.0140(9)
C4 0.0240(9) 0.0340(11) 0.0201(9) -0.0072(8) -0.0081(7) -0.0022(8)
C5 0.0196(8) 0.0249(9) 0.0187(9) -0.0097(7) -0.0034(7) -0.0017(7)
C6 0.0131(7) 0.0199(8) 0.0132(8) -0.0036(6) -0.0018(6) -0.0039(7)
C7 0.0127(7) 0.0167(8) 0.0155(8) -0.0021(6) -0.0010(6) -0.0041(7)
C8 0.0218(9) 0.0169(8) 0.0229(9) -0.0066(7) -0.0098(7) 0.0008(7)
C9 0.0165(8) 0.0134(8) 0.0190(8) -0.0030(6) -0.0058(6) -0.0034(7)
C10 0.0184(8) 0.0105(7) 0.0176(8) -0.0032(6) -0.0063(7) -0.0002(6)
C11 0.0172(8) 0.0147(8) 0.0150(8) -0.0067(7) -0.0035(6) -0.0003(6)
C12 0.0180(8) 0.0218(9) 0.0186(9) -0.0057(7) -0.0001(7) -0.0063(7)
C13 0.0153(8) 0.0278(10) 0.0228(9) -0.0041(7) -0.0035(7) -0.0056(8)
C14 0.0241(9) 0.0271(9) 0.0210(9) -0.0107(8) -0.0072(7) -0.0054(8)
C15 0.0254(9) 0.0233(9) 0.0220(9) -0.0075(8) -0.0024(7) -0.0101(7)
C16 0.0172(8) 0.0179(8) 0.0204(9) -0.0047(7) -0.0029(7) -0.0036(7)
C17 0.0144(8) 0.0146(8) 0.0150(8) -0.0045(6) -0.0038(6) -0.0027(6)
C18 0.0164(8) 0.0167(8) 0.0174(8) -0.0075(7) -0.0039(6) -0.0043(7)
C19 0.0166(8) 0.0143(8) 0.0175(8) -0.0059(6) -0.0030(6) -0.0046(7)
C20 0.0155(8) 0.0124(8) 0.0171(8) -0.0054(6) -0.0040(6) -0.0024(6)
C21 0.0216(9) 0.0179(8) 0.0184(9) -0.0060(7) -0.0016(7) -0.0051(7)
C22 0.0190(8) 0.0184(9) 0.0276(10) -0.0015(7) -0.0013(7) -0.0081(7)
C23 0.0203(9) 0.0178(9) 0.0264(10) -0.0020(7) -0.0088(7) -0.0035(7)
C24 0.0214(8) 0.0172(8) 0.0179(8) -0.0046(7) -0.0061(7) -0.0021(7)
C25 0.0192(8) 0.0221(9) 0.0141(8) -0.0087(7) -0.0008(6) -0.0039(7)
C26 0.0162(8) 0.0130(8) 0.0155(8) -0.0008(6) -0.0043(6) -0.0027(6)
C27 0.0219(9) 0.0210(9) 0.0177(9) -0.0059(7) -0.0022(7) -0.0058(7)
C28 0.0207(9) 0.0241(9) 0.0302(10) -0.0074(7) -0.0040(7) -0.0089(8)
C29 0.0225(9) 0.0226(9) 0.0311(10) 0.0015(7) -0.0131(8) -0.0136(8)
C30 0.0296(10) 0.0259(10) 0.0159(9) 0.0020(8) -0.0059(7) -0.0075(7)
C31 0.0230(9) 0.0218(9) 0.0172(9) -0.0034(7) -0.0018(7) -0.0049(7)
N1 0.0158(7) 0.0169(7) 0.0138(7) -0.0053(6) -0.0026(5) -0.0042(6)
N2 0.0164(7) 0.0183(7) 0.0138(7) -0.0052(6) -0.0038(5) -0.0033(6)
O1 0.0257(7) 0.0263(7) 0.0172(6) -0.0078(5) -0.0032(5) -0.0056(5)
O2 0.0171(6) 0.0272(7) 0.0218(6) -0.0017(5) -0.0044(5) -0.0100(5)

loop_
_atom_type_symbol
_atom_type_description
_atom_type_scat_dispersion_real
_atom_type_scat_dispersion_imag
_atom_type_scat_source
C C 0.0033 0.0016 'International Tables Vol C Tables 4.2.6.8 and 6.1.1.4'
H H 0.0000 0.0000 'International Tables Vol C Tables 4.2.6.8 and 6.1.1.4'
N N 0.0061 0.0033 'International Tables Vol C Tables 4.2.6.8 and 6.1.1.4'
O O 0.0106 0.0060 'International Tables Vol C Tables 4.2.6.8 and 6.1.1.4'

loop_
_geom_angle_atom_site_label_1
_geom_angle_atom_site_label_2
_geom_angle_atom_site_label_3
_geom_angle
C2 C1 C6 120.15(16)
C3 C2 C1 120.00(17)
C4 C3 C2 120.40(16)
C3 C4 C5 119.95(16)
C4 C5 C6 120.20(16)
C5 C6 C1 119.30(15)
C5 C6 C7 120.26(15)
C1 C6 C7 120.44(14)
N1 C7 C6 121.80(14)
N1 C7 C8 116.00(14)
C6 C7 C8 122.20(14)
C7 C8 C9 103.71(13)
C10 C9 C8 114.05(13)
C10 C9 C17 109.93(12)
C8 C9 C17 103.61(12)
O1 C10 C11 121.21(15)
O1 C10 C9 120.94(14)
C11 C10 C9 117.75(14)
C16 C11 C12 119.75(15)
C16 C11 C10 122.59(14)
C12 C11 C10 117.65(14)
C13 C12 C11 119.77(15)
C14 C13 C12 120.32(16)
C13 C14 C15 120.25(15)
C16 C15 C14 119.51(16)
C11 C16 C15 120.34(15)
N1 C17 C20 110.89(12)
N1 C17 C18 108.53(12)
C20 C17 C18 101.78(12)
N1 C17 C9 106.39(12)
C20 C17 C9 120.03(12)
C18 C17 C9 108.75(12)
O2 C18 N2 126.37(15)
O2 C18 C17 125.25(14)
N2 C18 C17 108.37(13)
C24 C19 C20 122.31(15)
C24 C19 N2 127.75(15)
C20 C19 N2 109.93(13)
C21 C20 C19 119.83(14)
C21 C20 C17 131.27(14)
C19 C20 C17 108.72(13)
C20 C21 C22 118.74(15)
C23 C22 C21 120.43(16)
C22 C23 C24 121.54(15)
C19 C24 C23 117.13(15)
N2 C25 C26 114.75(13)
C27 C26 C31 118.55(15)
C27 C26 C25 123.39(14)
C31 C26 C25 118.04(14)
C28 C27 C26 120.59(16)
C29 C28 C27 120.36(16)
C28 C29 C30 119.47(16)
C31 C30 C29 120.04(16)
C30 C31 C26 120.97(16)
C7 N1 C17 110.15(13)
C18 N2 C19 111.14(13)
C18 N2 C25 123.59(13)
C19 N2 C25 125.20(13)

loop_
_geom_bond_atom_site_label_1
_geom_bond_atom_site_label_2
_geom_bond_distance
C1 C2 1.389(2)
C1 C6 1.396(2)
C2 C3 1.384(3)
C3 C4 1.382(3)
C4 C5 1.390(2)
C5 C6 1.395(2)
C6 C7 1.481(2)
C7 N1 1.283(2)
C7 C8 1.500(2)
C8 C9 1.531(2)
C9 C10 1.516(2)
C9 C17 1.584(2)
C10 O1 1.2196(19)
C10 C11 1.495(2)
C11 C16 1.389(2)
C11 C12 1.399(2)
C12 C13 1.385(2)
C13 C14 1.385(2)
C14 C15 1.393(2)
C15 C16 1.391(2)
C17 N1 1.4727(19)
C17 C20 1.518(2)
C17 C18 1.552(2)
C18 O2 1.2182(19)
C18 N2 1.366(2)
C19 C24 1.383(2)
C19 C20 1.397(2)
C19 N2 1.413(2)
C20 C21 1.382(2)
C21 C22 1.398(2)
C22 C23 1.387(2)
C23 C24 1.393(2)
C25 N2 1.4528(19)
C25 C26 1.514(2)
C26 C27 1.392(2)
C26 C31 1.392(2)
C27 C28 1.390(2)
C28 C29 1.383(2)
C29 C30 1.391(3)
C30 C31 1.385(2)
